data_7041409
loop_
_publ_author_name
'Wen, He-Rui'
'Dong, Piao-Ping'
'Liu, Sui-Jun'
'Liao, Jin-Sheng'
'Liang, Fu-Yong'
'Liu, Cai-Ming'

_publ_section_title
;
 3d-4f heterometallic trinuclear complexes derived from amine-phenol
 tripodal ligands exhibiting magnetic and luminescent properties.
;
_journal_issue 4
_journal_name_full 'Dalton transactions (Cambridge, England : 2003)'
_journal_page_first 1153
_journal_page_last 1162
_journal_paper_doi 10.1039/c6dt04027f
_journal_volume 46
_journal_year 2017
_chemical_formula_sum 'C60 H79 Cl2 Dy N8 O21 Zn2'
_chemical_formula_weight 1612.45
_chemical_name_systematic
; 
 ? 
;
_space_group_IT_number 14
_symmetry_cell_setting monoclinic
_symmetry_space_group_name_Hall '-P 2ybc'
_symmetry_space_group_name_H-M 'P 1 21/c 1'
_atom_sites_solution_hydrogens geom
_atom_sites_solution_primary direct
_atom_sites_solution_secondary difmap
_audit_creation_method SHELXL-97
_audit_update_record
;
2016-10-06 deposited with the CCDC.
2016-12-12 downloaded from the CCDC.
;
_cell_angle_alpha 90.00
_cell_angle_beta 91.339(3)
_cell_angle_gamma 90.00
_cell_formula_units_Z 4
_cell_length_a 14.3811(19)
_cell_length_b 14.400(2)
_cell_length_c 31.756(4)
_cell_measurement_reflns_used 9068
_cell_measurement_temperature 299(2)
_cell_measurement_theta_max 27.55
_cell_measurement_theta_min 2.90
_cell_volume 6574.5(15)
_computing_structure_refinement 'SHELXL-97 (Sheldrick, 1997)'
_computing_structure_solution 'SHELXS-97 (Sheldrick, 1990)'
_diffrn_ambient_temperature 299(2)
_diffrn_measured_fraction_theta_full 0.996
_diffrn_measured_fraction_theta_max 0.996
_diffrn_measurement_device_type 'CCD area detector'
_diffrn_measurement_method 'phi and omega scans'
_diffrn_radiation_monochromator graphite
_diffrn_radiation_source 'fine-focus sealed tube'
_diffrn_radiation_type MoK\a
_diffrn_radiation_wavelength 0.71073
_diffrn_reflns_av_R_equivalents 0.0356
_diffrn_reflns_av_sigmaI/netI 0.0241
_diffrn_reflns_limit_h_max 17
_diffrn_reflns_limit_h_min -17
_diffrn_reflns_limit_k_max 17
_diffrn_reflns_limit_k_min -17
_diffrn_reflns_limit_l_max 37
_diffrn_reflns_limit_l_min -37
_diffrn_reflns_number 96797
_diffrn_reflns_theta_full 25.01
_diffrn_reflns_theta_max 25.01
_diffrn_reflns_theta_min 2.90
_exptl_absorpt_coefficient_mu 2.011
_exptl_crystal_colour gray
_exptl_crystal_density_diffrn 1.629
_exptl_crystal_density_method 'not measured'
_exptl_crystal_description strip-type
_exptl_crystal_F_000 3292
_exptl_crystal_size_max 0.25
_exptl_crystal_size_mid 0.21
_exptl_crystal_size_min 0.19
_refine_diff_density_max 1.162
_refine_diff_density_min -1.083
_refine_diff_density_rms 0.103
_refine_ls_extinction_method none
_refine_ls_goodness_of_fit_ref 1.185
_refine_ls_hydrogen_treatment mixed
_refine_ls_matrix_type full
_refine_ls_number_parameters 865
_refine_ls_number_reflns 11533
_refine_ls_number_restraints 3
_refine_ls_restrained_S_all 1.185
_refine_ls_R_factor_all 0.0597
_refine_ls_R_factor_gt 0.0480
_refine_ls_shift/su_max 0.001
_refine_ls_shift/su_mean 0.000
_refine_ls_structure_factor_coef Fsqd
_refine_ls_weighting_details 'calc w=1/[\s^2^(Fo^2^)+(0.0231P)^2^+35.0412P] where P=(Fo^2^+2Fc^2^)/3'
_refine_ls_weighting_scheme calc
_refine_ls_wR_factor_gt 0.1010
_refine_ls_wR_factor_ref 0.1081
_reflns_number_gt 10008
_reflns_number_total 11533
_reflns_threshold_expression >2sigma(I)
_cod_data_source_file c6dt04027f2.cif
_cod_data_source_block 1
_cod_depositor_comments
;
The following automatic conversions were performed:

'_symmetry_cell_setting' value 'Monoclinic' changed to 'monoclinic'
according to
/usr/data/users/saulius/crontab/automatic-downloads/rss-feeds/RSC/lib/dictionaries/cif_core.dic
dictionary named 'cif_core.dic' version 2.4.2 from 2011-04-26.

Automatic conversion script
Id: cif_fix_values 4268 2015-11-12 08:31:59Z antanas 

 Adding full bibliography for 7041408--7041411.cif.
;
_cod_original_cell_volume 6574.6(16)
_cod_original_sg_symbol_H-M P2(1)/c
_cod_database_code 7041409

loop_
_symmetry_equiv_pos_as_xyz
'x, y, z'
'-x, y+1/2, -z+1/2'
'-x, -y, -z'
'x, -y-1/2, z-1/2'

loop_
_atom_site_label
_atom_site_type_symbol
_atom_site_fract_x
_atom_site_fract_y
_atom_site_fract_z
_atom_site_U_iso_or_equiv
_atom_site_adp_type
_atom_site_occupancy
_atom_site_symmetry_multiplicity
_atom_site_calc_flag
_atom_site_refinement_flags
Dy1 Dy 0.252023(16) 0.885139(17) 0.102386(8) 0.02529(8) Uani 1 1 d D
Zn1 Zn 0.34447(4) 0.65455(4) 0.109716(19) 0.02904(15) Uani 1 1 d .
Zn2 Zn 0.16297(4) 0.96088(5) 0.19893(2) 0.03423(16) Uani 1 1 d .
O1 O 0.2206(3) 0.9420(3) -0.04847(14) 0.0558(12) Uani 1 1 d .
O2 O 0.3015(3) 0.8904(3) 0.02297(12) 0.0369(9) Uani 1 1 d D
H2 H 0.284(4) 0.9455(17) 0.0177(7) 0.055 Uiso 1 1 d D
O3 O 0.3742(2) 0.7911(2) 0.12711(11) 0.0274(8) Uani 1 1 d .
O4 O 0.4207(2) 0.9506(3) 0.09615(12) 0.0336(9) Uani 1 1 d .
O5 O 0.2271(2) 0.7304(2) 0.08916(11) 0.0270(8) Uani 1 1 d .
O6 O 0.1739(3) 0.6960(3) 0.00963(12) 0.0401(10) Uani 1 1 d .
O7 O 0.2807(3) 1.1021(3) 0.00862(14) 0.0523(12) Uani 1 1 d .
O8 O 0.2139(3) 1.0178(3) 0.07452(13) 0.0394(10) Uani 1 1 d .
O9 O 0.1311(2) 0.8732(2) 0.14870(11) 0.0291(8) Uani 1 1 d .
O10 O 0.0870(2) 0.8644(3) 0.06835(11) 0.0349(9) Uani 1 1 d .
O11 O 0.2832(2) 0.9609(3) 0.16450(11) 0.0306(8) Uani 1 1 d .
O12 O 0.3502(4) 1.1277(3) 0.1486(2) 0.0735(17) Uani 1 1 d .
N1 N 0.3760(3) 0.6648(3) 0.04342(14) 0.0318(10) Uani 1 1 d .
H1 H 0.3195 0.6767 0.0311 0.038 Uiso 1 1 calc R
N2 N 0.3406(3) 0.5042(3) 0.09113(15) 0.0364(11) Uani 1 1 d .
N3 N 0.4748(3) 0.6134(3) 0.13585(15) 0.0361(11) Uani 1 1 d .
H3 H 0.5181 0.6205 0.1157 0.043 Uiso 1 1 calc R
N4 N 0.2498(3) 0.5944(3) 0.15886(16) 0.0404(12) Uani 1 1 d .
H4 H 0.2765 0.6057 0.1846 0.049 Uiso 1 1 calc R
N5 N 0.1392(3) 1.0915(3) 0.16506(15) 0.0376(12) Uani 1 1 d .
H5 H 0.1961 1.1040 0.1544 0.045 Uiso 1 1 calc R
N6 N 0.1724(4) 1.0594(4) 0.25255(16) 0.0490(14) Uani 1 1 d .
N7 N 0.2489(4) 0.8771(4) 0.24663(15) 0.0493(14) Uani 1 1 d .
H7 H 0.2173 0.8237 0.2518 0.059 Uiso 1 1 calc R
N8 N 0.0291(3) 0.9374(4) 0.22271(16) 0.0444(13) Uani 1 1 d .
H8 H -0.0118 0.9767 0.2096 0.053 Uiso 1 1 calc R
C1 C 0.1640(6) 0.9614(7) -0.0840(3) 0.084(3) Uani 1 1 d .
H1A H 0.2020 0.9814 -0.1067 0.126 Uiso 1 1 calc R
H1B H 0.1206 1.0096 -0.0773 0.126 Uiso 1 1 calc R
H1C H 0.1305 0.9064 -0.0922 0.126 Uiso 1 1 calc R
C2 C 0.2874(4) 0.8765(4) -0.05188(18) 0.0399(14) Uani 1 1 d .
C3 C 0.3138(5) 0.8344(5) -0.08917(19) 0.0502(17) Uani 1 1 d .
H3A H 0.2859 0.8517 -0.1147 0.060 Uiso 1 1 calc R
C4 C 0.3813(5) 0.7672(5) -0.0879(2) 0.0552(18) Uani 1 1 d .
H4A H 0.3996 0.7395 -0.1129 0.066 Uiso 1 1 calc R
C5 C 0.4218(5) 0.7406(5) -0.0508(2) 0.0486(16) Uani 1 1 d .
H5A H 0.4672 0.6945 -0.0509 0.058 Uiso 1 1 calc R
C6 C 0.3973(4) 0.7803(4) -0.01293(17) 0.0348(13) Uani 1 1 d .
C7 C 0.3299(4) 0.8493(4) -0.01400(18) 0.0372(14) Uani 1 1 d D
C8 C 0.4343(4) 0.7420(4) 0.02831(18) 0.0381(14) Uani 1 1 d .
H8A H 0.4974 0.7201 0.0248 0.046 Uiso 1 1 calc R
H8B H 0.4359 0.7912 0.0492 0.046 Uiso 1 1 calc R
C9 C 0.4009(5) 0.5735(4) 0.0256(2) 0.0478(16) Uani 1 1 d .
H9A H 0.4655 0.5592 0.0323 0.057 Uiso 1 1 calc R
H9B H 0.3926 0.5743 -0.0048 0.057 Uiso 1 1 calc R
C10 C 0.3381(5) 0.5007(4) 0.0446(2) 0.0488(16) Uani 1 1 d .
H10A H 0.2747 0.5105 0.0344 0.059 Uiso 1 1 calc R
H10B H 0.3575 0.4395 0.0355 0.059 Uiso 1 1 calc R
C11 C 0.4275(5) 0.4614(4) 0.1082(2) 0.0511(17) Uani 1 1 d .
H11A H 0.4731 0.4593 0.0862 0.061 Uiso 1 1 calc R
H11B H 0.4146 0.3980 0.1166 0.061 Uiso 1 1 calc R
C12 C 0.4683(5) 0.5140(4) 0.1458(2) 0.0462(16) Uani 1 1 d .
H12A H 0.4292 0.5053 0.1700 0.055 Uiso 1 1 calc R
H12B H 0.5297 0.4900 0.1529 0.055 Uiso 1 1 calc R
C13 C 0.2563(4) 0.4627(4) 0.1085(2) 0.0468(16) Uani 1 1 d .
H13A H 0.2610 0.3955 0.1073 0.056 Uiso 1 1 calc R
H13B H 0.2026 0.4813 0.0915 0.056 Uiso 1 1 calc R
C14 C 0.2426(5) 0.4924(4) 0.1538(2) 0.0512(17) Uani 1 1 d .
H14A H 0.1819 0.4720 0.1627 0.061 Uiso 1 1 calc R
H14B H 0.2892 0.4625 0.1717 0.061 Uiso 1 1 calc R
C15 C 0.5027(4) 0.6718(4) 0.17220(19) 0.0417(15) Uani 1 1 d .
H15A H 0.5556 0.6440 0.1869 0.050 Uiso 1 1 calc R
H15B H 0.4518 0.6759 0.1917 0.050 Uiso 1 1 calc R
C16 C 0.5277(4) 0.7665(4) 0.15725(18) 0.0366(13) Uani 1 1 d .
C17 C 0.6165(4) 0.8018(5) 0.1638(2) 0.0491(17) Uani 1 1 d .
H17 H 0.6602 0.7663 0.1786 0.059 Uiso 1 1 calc R
C18 C 0.6416(4) 0.8862(5) 0.1495(2) 0.0521(17) Uani 1 1 d .
H18 H 0.7013 0.9086 0.1550 0.063 Uiso 1 1 calc R
C19 C 0.5779(4) 0.9397(4) 0.1264(2) 0.0421(15) Uani 1 1 d .
H19 H 0.5947 0.9978 0.1163 0.051 Uiso 1 1 calc R
C20 C 0.4900(4) 0.9055(4) 0.11878(17) 0.0296(12) Uani 1 1 d .
C21 C 0.4625(3) 0.8197(4) 0.13485(16) 0.0279(12) Uani 1 1 d .
C22 C 0.4482(5) 1.0291(5) 0.0719(2) 0.0535(18) Uani 1 1 d .
H22A H 0.3948 1.0546 0.0573 0.080 Uiso 1 1 calc R
H22B H 0.4933 1.0102 0.0518 0.080 Uiso 1 1 calc R
H22C H 0.4750 1.0754 0.0903 0.080 Uiso 1 1 calc R
C23 C 0.1562(4) 0.6397(4) 0.15782(18) 0.0398(14) Uani 1 1 d .
H23A H 0.1627 0.7050 0.1648 0.048 Uiso 1 1 calc R
H23B H 0.1172 0.6111 0.1787 0.048 Uiso 1 1 calc R
C24 C 0.1108(4) 0.6301(4) 0.11514(18) 0.0340(13) Uani 1 1 d .
C25 C 0.0336(4) 0.5743(5) 0.1075(2) 0.0482(16) Uani 1 1 d .
H25 H 0.0043 0.5459 0.1299 0.058 Uiso 1 1 calc R
C26 C 0.0002(4) 0.5610(5) 0.0671(2) 0.0527(18) Uani 1 1 d .
H26 H -0.0532 0.5257 0.0623 0.063 Uiso 1 1 calc R
C27 C 0.0454(4) 0.5995(4) 0.0334(2) 0.0457(16) Uani 1 1 d .
H27 H 0.0243 0.5877 0.0060 0.055 Uiso 1 1 calc R
C28 C 0.1226(4) 0.6561(4) 0.04056(18) 0.0340(13) Uani 1 1 d .
C29 C 0.1537(3) 0.6737(4) 0.08227(17) 0.0290(12) Uani 1 1 d .
C30 C 0.1540(5) 0.6688(6) -0.0326(2) 0.061(2) Uani 1 1 d .
H30A H 0.1993 0.6954 -0.0508 0.092 Uiso 1 1 calc R
H30B H 0.0931 0.6901 -0.0409 0.092 Uiso 1 1 calc R
H30C H 0.1563 0.6023 -0.0346 0.092 Uiso 1 1 calc R
C31 C 0.3232(6) 1.1469(7) -0.0257(3) 0.079(3) Uani 1 1 d .
H31A H 0.2762 1.1662 -0.0458 0.119 Uiso 1 1 calc R
H31B H 0.3651 1.1046 -0.0389 0.119 Uiso 1 1 calc R
H31C H 0.3571 1.2002 -0.0156 0.119 Uiso 1 1 calc R
C32 C 0.2195(4) 1.1518(4) 0.03160(19) 0.0392(14) Uani 1 1 d .
C33 C 0.1925(5) 1.2416(4) 0.0237(2) 0.0499(17) Uani 1 1 d .
H33 H 0.2177 1.2738 0.0013 0.060 Uiso 1 1 calc R
C34 C 0.1279(5) 1.2848(5) 0.0488(2) 0.058(2) Uani 1 1 d .
H34 H 0.1096 1.3456 0.0431 0.070 Uiso 1 1 calc R
C35 C 0.0915(5) 1.2384(4) 0.0819(2) 0.0506(17) Uani 1 1 d .
H35 H 0.0486 1.2682 0.0987 0.061 Uiso 1 1 calc R
C36 C 0.1172(4) 1.1467(4) 0.0911(2) 0.0442(15) Uani 1 1 d .
C37 C 0.1839(4) 1.1029(4) 0.06649(19) 0.0355(13) Uani 1 1 d .
C38 C 0.0771(4) 1.0950(5) 0.1271(2) 0.0453(16) Uani 1 1 d .
H38A H 0.0189 1.1241 0.1345 0.054 Uiso 1 1 calc R
H38B H 0.0632 1.0320 0.1181 0.054 Uiso 1 1 calc R
C39 C 0.1261(5) 1.1684(5) 0.1948(2) 0.0590(19) Uani 1 1 d .
H39A H 0.0613 1.1719 0.2025 0.071 Uiso 1 1 calc R
H39B H 0.1429 1.2267 0.1817 0.071 Uiso 1 1 calc R
C40 C 0.1868(5) 1.1522(5) 0.2339(2) 0.062(2) Uani 1 1 d .
H40A H 0.2516 1.1586 0.2266 0.074 Uiso 1 1 calc R
H40B H 0.1732 1.1993 0.2546 0.074 Uiso 1 1 calc R
C41 C 0.0823(5) 1.0537(6) 0.2740(2) 0.064(2) Uani 1 1 d .
H41A H 0.0416 1.1024 0.2633 0.076 Uiso 1 1 calc R
H41B H 0.0927 1.0644 0.3039 0.076 Uiso 1 1 calc R
C42 C 0.0345(5) 0.9609(6) 0.2680(2) 0.059(2) Uani 1 1 d .
H42A H 0.0690 0.9132 0.2832 0.071 Uiso 1 1 calc R
H42B H -0.0277 0.9637 0.2791 0.071 Uiso 1 1 calc R
C43 C -0.0011(4) 0.8414(5) 0.21464(19) 0.0465(16) Uani 1 1 d .
H43A H -0.0559 0.8283 0.2308 0.056 Uiso 1 1 calc R
H43B H 0.0477 0.7990 0.2238 0.056 Uiso 1 1 calc R
C44 C -0.0228(4) 0.8258(4) 0.16861(19) 0.0370(13) Uani 1 1 d .
C45 C -0.1094(4) 0.7932(5) 0.1552(2) 0.0456(16) Uani 1 1 d .
H45 H -0.1541 0.7803 0.1751 0.055 Uiso 1 1 calc R
C46 C -0.1307(4) 0.7796(5) 0.1135(2) 0.0498(17) Uani 1 1 d .
H46 H -0.1881 0.7549 0.1054 0.060 Uiso 1 1 calc R
C47 C -0.0669(4) 0.8024(4) 0.0834(2) 0.0416(15) Uani 1 1 d .
H47 H -0.0816 0.7940 0.0549 0.050 Uiso 1 1 calc R
C48 C 0.0181(4) 0.8375(4) 0.09567(18) 0.0313(12) Uani 1 1 d .
C49 C 0.0437(3) 0.8461(4) 0.13839(17) 0.0287(12) Uani 1 1 d .
C50 C 0.0570(5) 0.8880(5) 0.02669(19) 0.0532(17) Uani 1 1 d .
H50A H 0.1084 0.9130 0.0116 0.080 Uiso 1 1 calc R
H50B H 0.0083 0.9335 0.0278 0.080 Uiso 1 1 calc R
H50C H 0.0341 0.8334 0.0125 0.080 Uiso 1 1 calc R
C51 C 0.2517(5) 1.0325(6) 0.2800(2) 0.062(2) Uani 1 1 d .
H51A H 0.2460 1.0629 0.3071 0.074 Uiso 1 1 calc R
H51B H 0.3088 1.0540 0.2676 0.074 Uiso 1 1 calc R
C52 C 0.2573(5) 0.9286(6) 0.2866(2) 0.063(2) Uani 1 1 d .
H52A H 0.3163 0.9134 0.3004 0.075 Uiso 1 1 calc R
H52B H 0.2080 0.9093 0.3050 0.075 Uiso 1 1 calc R
C53 C 0.3419(5) 0.8505(5) 0.2302(2) 0.0548(18) Uani 1 1 d .
H53A H 0.3762 0.8156 0.2515 0.066 Uiso 1 1 calc R
H53B H 0.3333 0.8108 0.2057 0.066 Uiso 1 1 calc R
C54 C 0.3964(4) 0.9337(6) 0.2184(2) 0.0526(18) Uani 1 1 d .
C55 C 0.4787(5) 0.9614(8) 0.2387(2) 0.076(3) Uani 1 1 d .
H55 H 0.5057 0.9242 0.2596 0.091 Uiso 1 1 calc R
C56 C 0.5199(6) 1.0437(9) 0.2279(3) 0.095(4) Uani 1 1 d .
H56 H 0.5763 1.0603 0.2406 0.115 Uiso 1 1 calc R
C57 C 0.4795(6) 1.1019(7) 0.1986(3) 0.083(3) Uani 1 1 d .
H57 H 0.5068 1.1589 0.1929 0.099 Uiso 1 1 calc R
C58 C 0.3983(5) 1.0764(5) 0.1775(2) 0.055(2) Uani 1 1 d .
C59 C 0.3594(4) 0.9889(4) 0.18627(19) 0.0382(14) Uani 1 1 d .
C60 C 0.3753(8) 1.2212(6) 0.1415(5) 0.138(5) Uani 1 1 d .
H60A H 0.3319 1.2488 0.1217 0.208 Uiso 1 1 calc R
H60B H 0.4367 1.2236 0.1303 0.208 Uiso 1 1 calc R
H60C H 0.3743 1.2548 0.1676 0.208 Uiso 1 1 calc R
Cl1 Cl 0.70077(14) 0.55559(15) 0.08214(7) 0.0684(6) Uani 1 1 d .
O13 O 0.6418(14) 0.6184(11) 0.0801(9) 0.437(19) Uani 1 1 d .
O14 O 0.7372(16) 0.5675(17) 0.1159(3) 0.413(18) Uani 1 1 d .
O15 O 0.6511(8) 0.4772(7) 0.0822(3) 0.188(5) Uani 1 1 d .
O16 O 0.7586(5) 0.5690(7) 0.0495(2) 0.127(3) Uani 1 1 d .
Cl2 Cl 0.19080(16) 0.62193(19) 0.28366(7) 0.0781(6) Uani 1 1 d .
O17 O 0.2551(10) 0.6429(15) 0.3104(4) 0.303(10) Uani 1 1 d .
O18 O 0.1261(8) 0.6838(10) 0.2716(5) 0.240(7) Uani 1 1 d .
O19 O 0.1479(12) 0.5602(11) 0.3000(8) 0.364(14) Uani 1 1 d .
O20 O 0.2382(11) 0.6079(19) 0.2526(3) 0.402(17) Uani 1 1 d .
O1W O 0.2822(13) 0.3796(11) 0.2457(4) 0.126(6) Uani 0.50 1 d P
O2W O 0.1150(16) 0.845(2) 0.3635(7) 0.245(15) Uani 0.50 1 d P

loop_
_atom_site_aniso_label
_atom_site_aniso_U_11
_atom_site_aniso_U_22
_atom_site_aniso_U_33
_atom_site_aniso_U_23
_atom_site_aniso_U_13
_atom_site_aniso_U_12
Dy1 0.02435(13) 0.02376(13) 0.02789(14) -0.00010(11) 0.00332(9) 0.00010(11)
Zn1 0.0302(3) 0.0242(3) 0.0326(3) 0.0012(3) -0.0007(3) 0.0014(3)
Zn2 0.0317(3) 0.0403(4) 0.0310(3) -0.0083(3) 0.0087(3) -0.0039(3)
O1 0.063(3) 0.060(3) 0.043(3) 0.006(2) -0.007(2) 0.016(3)
O2 0.047(2) 0.032(2) 0.031(2) -0.0011(18) 0.0019(17) 0.0083(19)
O3 0.0225(18) 0.0271(19) 0.033(2) -0.0018(16) -0.0019(15) -0.0006(15)
O4 0.030(2) 0.033(2) 0.038(2) 0.0063(17) 0.0028(16) -0.0024(17)
O5 0.0250(18) 0.0237(19) 0.032(2) -0.0010(15) -0.0014(15) -0.0018(15)
O6 0.042(2) 0.043(2) 0.035(2) -0.0028(19) -0.0039(18) -0.0105(19)
O7 0.056(3) 0.055(3) 0.046(3) 0.010(2) 0.010(2) 0.003(2)
O8 0.039(2) 0.023(2) 0.057(3) 0.0081(18) 0.0077(19) 0.0059(17)
O9 0.0231(18) 0.030(2) 0.034(2) -0.0052(16) 0.0052(15) -0.0040(15)
O10 0.029(2) 0.045(2) 0.030(2) 0.0019(17) -0.0010(16) 0.0000(17)
O11 0.0245(19) 0.030(2) 0.038(2) -0.0075(17) 0.0044(16) -0.0051(16)
O12 0.070(4) 0.029(3) 0.123(5) 0.002(3) 0.032(3) -0.011(2)
N1 0.034(2) 0.027(2) 0.034(3) -0.002(2) 0.000(2) 0.003(2)
N2 0.042(3) 0.025(2) 0.042(3) 0.001(2) 0.000(2) 0.004(2)
N3 0.037(3) 0.032(3) 0.039(3) 0.004(2) -0.003(2) 0.004(2)
N4 0.042(3) 0.039(3) 0.040(3) 0.005(2) 0.001(2) -0.002(2)
N5 0.036(3) 0.030(3) 0.047(3) -0.009(2) 0.013(2) 0.004(2)
N6 0.048(3) 0.061(4) 0.038(3) -0.023(3) 0.013(2) -0.009(3)
N7 0.053(3) 0.062(4) 0.034(3) -0.001(3) 0.003(2) -0.005(3)
N8 0.037(3) 0.055(3) 0.042(3) -0.003(3) 0.014(2) -0.002(2)
C1 0.096(7) 0.094(7) 0.061(5) 0.005(5) -0.022(5) 0.038(6)
C2 0.045(3) 0.040(3) 0.035(3) 0.005(3) -0.002(3) -0.007(3)
C3 0.065(4) 0.058(4) 0.027(3) 0.005(3) 0.003(3) -0.014(4)
C4 0.072(5) 0.058(5) 0.037(4) -0.007(3) 0.023(3) -0.006(4)
C5 0.058(4) 0.045(4) 0.044(4) 0.003(3) 0.020(3) 0.008(3)
C6 0.037(3) 0.035(3) 0.034(3) 0.000(3) 0.013(2) -0.001(3)
C7 0.038(3) 0.038(3) 0.036(3) -0.010(3) 0.011(3) -0.008(3)
C8 0.038(3) 0.035(3) 0.041(3) -0.002(3) 0.005(3) -0.004(3)
C9 0.068(4) 0.033(3) 0.043(4) -0.008(3) 0.000(3) 0.007(3)
C10 0.063(4) 0.033(3) 0.050(4) -0.013(3) 0.002(3) 0.000(3)
C11 0.053(4) 0.032(3) 0.068(5) -0.002(3) 0.000(3) 0.003(3)
C12 0.047(4) 0.034(3) 0.057(4) 0.015(3) -0.008(3) 0.006(3)
C13 0.044(4) 0.026(3) 0.071(5) 0.005(3) 0.009(3) -0.003(3)
C14 0.054(4) 0.039(4) 0.061(4) 0.020(3) 0.011(3) -0.002(3)
C15 0.042(3) 0.039(4) 0.044(4) 0.004(3) -0.012(3) 0.009(3)
C16 0.038(3) 0.036(3) 0.036(3) -0.003(3) -0.007(3) 0.003(3)
C17 0.035(3) 0.050(4) 0.062(4) -0.003(3) -0.016(3) 0.004(3)
C18 0.027(3) 0.056(4) 0.072(5) -0.008(4) -0.009(3) -0.005(3)
C19 0.030(3) 0.041(4) 0.056(4) -0.004(3) 0.003(3) -0.005(3)
C20 0.025(3) 0.032(3) 0.032(3) -0.006(2) 0.003(2) 0.002(2)
C21 0.025(3) 0.031(3) 0.028(3) -0.009(2) 0.002(2) -0.001(2)
C22 0.043(4) 0.047(4) 0.071(5) 0.026(4) 0.004(3) -0.007(3)
C23 0.046(3) 0.036(3) 0.038(3) 0.005(3) 0.013(3) -0.005(3)
C24 0.032(3) 0.029(3) 0.042(3) -0.001(2) 0.008(2) -0.005(2)
C25 0.038(3) 0.044(4) 0.063(4) -0.003(3) 0.014(3) -0.011(3)
C26 0.034(3) 0.056(4) 0.068(5) -0.010(4) 0.003(3) -0.016(3)
C27 0.039(3) 0.046(4) 0.051(4) -0.013(3) -0.006(3) -0.010(3)
C28 0.031(3) 0.031(3) 0.040(3) -0.003(3) 0.002(2) -0.002(2)
C29 0.022(3) 0.023(3) 0.042(3) -0.008(2) -0.001(2) -0.002(2)
C30 0.069(5) 0.078(5) 0.036(4) -0.008(4) 0.000(3) -0.016(4)
C31 0.072(5) 0.099(7) 0.068(5) 0.029(5) 0.023(4) -0.001(5)
C32 0.039(3) 0.035(3) 0.043(3) 0.006(3) -0.007(3) -0.006(3)
C33 0.061(4) 0.034(4) 0.054(4) 0.013(3) -0.017(3) -0.010(3)
C34 0.078(5) 0.026(3) 0.070(5) 0.008(3) -0.025(4) 0.010(3)
C35 0.055(4) 0.032(3) 0.064(5) -0.007(3) -0.013(3) 0.019(3)
C36 0.043(4) 0.040(4) 0.050(4) -0.005(3) -0.004(3) -0.009(3)
C37 0.035(3) 0.022(3) 0.049(4) -0.002(3) -0.005(3) -0.004(2)
C38 0.032(3) 0.044(4) 0.060(4) -0.005(3) 0.002(3) 0.008(3)
C39 0.072(5) 0.042(4) 0.064(5) -0.021(3) 0.015(4) 0.000(4)
C40 0.063(5) 0.057(5) 0.067(5) -0.037(4) 0.021(4) -0.010(4)
C41 0.056(4) 0.084(6) 0.052(4) -0.030(4) 0.020(3) -0.002(4)
C42 0.053(4) 0.089(6) 0.037(4) -0.012(4) 0.018(3) -0.006(4)
C43 0.041(4) 0.060(4) 0.039(3) 0.003(3) 0.013(3) -0.010(3)
C44 0.031(3) 0.036(3) 0.044(3) 0.001(3) 0.006(3) 0.000(3)
C45 0.029(3) 0.052(4) 0.057(4) 0.009(3) 0.008(3) -0.007(3)
C46 0.027(3) 0.054(4) 0.068(5) 0.005(4) -0.006(3) -0.011(3)
C47 0.030(3) 0.046(4) 0.049(4) -0.001(3) -0.009(3) -0.003(3)
C48 0.026(3) 0.027(3) 0.041(3) 0.004(2) 0.003(2) 0.004(2)
C49 0.023(3) 0.025(3) 0.039(3) -0.004(2) 0.003(2) 0.001(2)
C50 0.047(4) 0.075(5) 0.037(3) 0.014(3) -0.002(3) 0.007(4)
C51 0.061(5) 0.088(6) 0.036(4) -0.032(4) 0.002(3) -0.007(4)
C52 0.059(5) 0.101(7) 0.027(3) -0.008(4) 0.001(3) -0.001(4)
C53 0.063(5) 0.066(5) 0.036(4) 0.003(3) -0.003(3) 0.014(4)
C54 0.035(3) 0.082(5) 0.041(4) -0.025(4) -0.001(3) 0.004(3)
C55 0.049(4) 0.134(9) 0.045(4) -0.033(5) -0.004(3) -0.001(5)
C56 0.047(5) 0.156(11) 0.083(7) -0.066(7) 0.001(5) -0.029(6)
C57 0.060(5) 0.082(7) 0.107(8) -0.056(6) 0.031(5) -0.036(5)
C58 0.041(4) 0.052(4) 0.074(5) -0.032(4) 0.025(4) -0.015(3)
C59 0.031(3) 0.041(3) 0.043(3) -0.019(3) 0.006(3) -0.006(3)
C60 0.129(10) 0.036(5) 0.253(16) 0.007(7) 0.076(10) -0.023(6)
Cl1 0.0573(11) 0.0755(14) 0.0730(13) -0.0280(11) 0.0165(10) -0.0129(10)
O13 0.33(2) 0.204(15) 0.80(5) 0.09(2) 0.44(3) 0.115(15)
O14 0.56(3) 0.60(3) 0.072(6) 0.093(12) -0.124(12) -0.44(3)
O15 0.218(11) 0.142(8) 0.209(10) -0.080(8) 0.090(9) -0.113(8)
O16 0.101(5) 0.177(8) 0.104(6) 0.014(5) 0.042(4) 0.005(5)
Cl2 0.0697(13) 0.1020(18) 0.0619(13) 0.0262(12) -0.0098(10) -0.0079(13)
O17 0.213(13) 0.56(3) 0.128(9) -0.071(14) -0.091(9) 0.031(17)
O18 0.148(9) 0.243(15) 0.327(17) 0.088(13) -0.042(10) 0.083(10)
O19 0.237(16) 0.199(14) 0.65(4) 0.19(2) -0.03(2) -0.123(13)
O20 0.254(15) 0.90(5) 0.050(5) 0.009(13) 0.029(7) 0.26(2)
O1W 0.185(16) 0.111(12) 0.079(9) 0.023(8) -0.052(10) -0.027(11)
O2W 0.18(2) 0.43(4) 0.130(17) 0.09(2) 0.045(15) -0.04(2)

loop_
_atom_type_symbol
_atom_type_description
_atom_type_scat_dispersion_real
_atom_type_scat_dispersion_imag
_atom_type_scat_source
C C 0.0033 0.0016 'International Tables Vol C Tables 4.2.6.8 and 6.1.1.4'
H H 0.0000 0.0000 'International Tables Vol C Tables 4.2.6.8 and 6.1.1.4'
N N 0.0061 0.0033 'International Tables Vol C Tables 4.2.6.8 and 6.1.1.4'
O O 0.0106 0.0060 'International Tables Vol C Tables 4.2.6.8 and 6.1.1.4'
Cl Cl 0.1484 0.1585 'International Tables Vol C Tables 4.2.6.8 and 6.1.1.4'
Zn Zn 0.2839 1.4301 'International Tables Vol C Tables 4.2.6.8 and 6.1.1.4'
Dy Dy -0.1892 4.4098 'International Tables Vol C Tables 4.2.6.8 and 6.1.1.4'

loop_
_geom_angle_atom_site_label_1
_geom_angle_atom_site_label_2
_geom_angle_atom_site_label_3
_geom_angle
O8 Dy1 O11 88.52(15)
O8 Dy1 O5 138.02(14)
O11 Dy1 O5 130.35(13)
O8 Dy1 O9 97.95(14)
O11 Dy1 O9 67.82(12)
O5 Dy1 O9 85.84(12)
O8 Dy1 O3 145.78(13)
O11 Dy1 O3 81.73(12)
O5 Dy1 O3 67.19(12)
O9 Dy1 O3 108.30(12)
O8 Dy1 O10 73.29(14)
O11 Dy1 O10 124.83(12)
O5 Dy1 O10 71.05(12)
O9 Dy1 O10 64.08(12)
O3 Dy1 O10 138.04(12)
O8 Dy1 O4 82.96(13)
O11 Dy1 O4 74.32(12)
O5 Dy1 O4 118.55(12)
O9 Dy1 O4 142.06(12)
O3 Dy1 O4 62.83(12)
O10 Dy1 O4 148.09(11)
O8 Dy1 O2 69.89(14)
O11 Dy1 O2 139.29(13)
O5 Dy1 O2 84.12(12)
O9 Dy1 O2 146.61(13)
O3 Dy1 O2 96.90(12)
O10 Dy1 O2 82.54(12)
O4 Dy1 O2 69.23(12)
O8 Dy1 Zn2 89.36(11)
O11 Dy1 Zn2 33.97(9)
O5 Dy1 Zn2 113.67(9)
O9 Dy1 Zn2 34.38(9)
O3 Dy1 Zn2 99.94(9)
O10 Dy1 Zn2 92.89(8)
O4 Dy1 Zn2 108.12(8)
O2 Dy1 Zn2 159.21(8)
O8 Dy1 Zn1 158.78(11)
O11 Dy1 Zn1 108.72(9)
O5 Dy1 Zn1 33.68(8)
O9 Dy1 Zn1 99.99(9)
O3 Dy1 Zn1 33.59(8)
O10 Dy1 Zn1 104.72(9)
O4 Dy1 Zn1 89.76(8)
O2 Dy1 Zn1 88.89(8)
Zn2 Dy1 Zn1 111.857(17)
O3 Zn1 O5 75.56(13)
O3 Zn1 N3 89.17(16)
O5 Zn1 N3 164.73(16)
O3 Zn1 N1 98.44(15)
O5 Zn1 N1 81.26(15)
N3 Zn1 N1 101.32(18)
O3 Zn1 N2 169.57(16)
O5 Zn1 N2 113.88(16)
N3 Zn1 N2 81.34(18)
N1 Zn1 N2 79.33(17)
O3 Zn1 N4 107.51(16)
O5 Zn1 N4 85.49(16)
N3 Zn1 N4 99.41(18)
N1 Zn1 N4 146.82(18)
N2 Zn1 N4 78.52(18)
O3 Zn1 Dy1 38.39(9)
O5 Zn1 Dy1 37.26(9)
N3 Zn1 Dy1 127.49(13)
N1 Zn1 Dy1 87.68(12)
N2 Zn1 Dy1 150.49(12)
N4 Zn1 Dy1 99.84(13)
O11 Zn2 O9 76.51(13)
O11 Zn2 N8 165.94(17)
O9 Zn2 N8 89.45(17)
O11 Zn2 N5 82.10(16)
O9 Zn2 N5 96.65(16)
N8 Zn2 N5 100.4(2)
O11 Zn2 N6 111.63(17)
O9 Zn2 N6 170.66(17)
N8 Zn2 N6 82.4(2)
N5 Zn2 N6 80.4(2)
O11 Zn2 N7 84.51(17)
O9 Zn2 N7 107.18(17)
N8 Zn2 N7 99.3(2)
N5 Zn2 N7 149.0(2)
N6 Zn2 N7 78.8(2)
O11 Zn2 Dy1 38.23(10)
O9 Zn2 Dy1 38.91(9)
N8 Zn2 Dy1 127.92(14)
N5 Zn2 Dy1 83.93(12)
N6 Zn2 Dy1 148.11(14)
N7 Zn2 Dy1 102.24(13)
C2 O1 C1 118.3(6)
C7 O2 Dy1 152.9(3)
C7 O2 H2 109.1(13)
Dy1 O2 H2 97.3(13)
C21 O3 Zn1 121.4(3)
C21 O3 Dy1 125.4(3)
Zn1 O3 Dy1 108.01(14)
C20 O4 C22 116.6(4)
C20 O4 Dy1 116.8(3)
C22 O4 Dy1 126.6(3)
C29 O5 Zn1 110.9(3)
C29 O5 Dy1 137.4(3)
Zn1 O5 Dy1 109.07(14)
C28 O6 C30 117.5(5)
C32 O7 C31 118.0(6)
C37 O8 Dy1 166.6(4)
C49 O9 Zn2 123.4(3)
C49 O9 Dy1 125.3(3)
Zn2 O9 Dy1 106.72(14)
C48 O10 C50 116.3(4)
C48 O10 Dy1 115.5(3)
C50 O10 Dy1 127.8(4)
C59 O11 Zn2 114.2(3)
C59 O11 Dy1 136.7(3)
Zn2 O11 Dy1 107.80(15)
C58 O12 C60 119.9(8)
C8 N1 C9 113.6(4)
C8 N1 Zn1 119.9(3)
C9 N1 Zn1 111.6(4)
C8 N1 H1 103.0
C9 N1 H1 103.0
Zn1 N1 H1 103.0
C13 N2 C10 111.1(5)
C13 N2 C11 112.8(5)
C10 N2 C11 110.7(5)
C13 N2 Zn1 108.0(3)
C10 N2 Zn1 107.2(3)
C11 N2 Zn1 106.8(4)
C12 N3 C15 113.8(5)
C12 N3 Zn1 107.3(4)
C15 N3 Zn1 111.7(3)
C12 N3 H3 107.9
C15 N3 H3 107.9
Zn1 N3 H3 107.9
C14 N4 C23 111.7(5)
C14 N4 Zn1 110.2(4)
C23 N4 Zn1 111.9(3)
C14 N4 H4 107.6
C23 N4 H4 107.6
Zn1 N4 H4 107.6
C39 N5 C38 114.3(5)
C39 N5 Zn2 110.6(4)
C38 N5 Zn2 120.8(4)
C39 N5 H5 102.7
C38 N5 H5 102.7
Zn2 N5 H5 102.7
C51 N6 C40 111.2(6)
C51 N6 C41 112.7(6)
C40 N6 C41 111.6(6)
C51 N6 Zn2 108.6(4)
C40 N6 Zn2 106.1(4)
C41 N6 Zn2 106.2(4)
C52 N7 C53 112.0(5)
C52 N7 Zn2 109.8(5)
C53 N7 Zn2 112.3(4)
C52 N7 H7 107.5
C53 N7 H7 107.5
Zn2 N7 H7 107.5
C43 N8 C42 113.2(5)
C43 N8 Zn2 110.9(4)
C42 N8 Zn2 106.5(4)
C43 N8 H8 108.7
C42 N8 H8 108.7
Zn2 N8 H8 108.7
O1 C1 H1A 109.5
O1 C1 H1B 109.5
H1A C1 H1B 109.5
O1 C1 H1C 109.5
H1A C1 H1C 109.5
H1B C1 H1C 109.5
O1 C2 C3 125.5(6)
O1 C2 C7 115.2(5)
C3 C2 C7 119.3(6)
C4 C3 C2 119.4(6)
C4 C3 H3A 120.3
C2 C3 H3A 120.3
C5 C4 C3 120.9(6)
C5 C4 H4A 119.5
C3 C4 H4A 119.5
C4 C5 C6 121.6(6)
C4 C5 H5A 119.2
C6 C5 H5A 119.2
C5 C6 C7 117.8(6)
C5 C6 C8 120.9(5)
C7 C6 C8 121.0(5)
O2 C7 C6 120.3(5)
O2 C7 C2 118.7(5)
C6 C7 C2 121.0(5)
N1 C8 C6 111.5(5)
N1 C8 H8A 109.3
C6 C8 H8A 109.3
N1 C8 H8B 109.3
C6 C8 H8B 109.3
H8A C8 H8B 108.0
N1 C9 C10 108.1(5)
N1 C9 H9A 110.1
C10 C9 H9A 110.1
N1 C9 H9B 110.1
C10 C9 H9B 110.1
H9A C9 H9B 108.4
N2 C10 C9 111.9(5)
N2 C10 H10A 109.2
C9 C10 H10A 109.2
N2 C10 H10B 109.2
C9 C10 H10B 109.2
H10A C10 H10B 107.9
N2 C11 C12 112.7(5)
N2 C11 H11A 109.0
C12 C11 H11A 109.0
N2 C11 H11B 109.0
C12 C11 H11B 109.0
H11A C11 H11B 107.8
N3 C12 C11 110.0(5)
N3 C12 H12A 109.7
C11 C12 H12A 109.7
N3 C12 H12B 109.7
C11 C12 H12B 109.7
H12A C12 H12B 108.2
N2 C13 C14 111.6(5)
N2 C13 H13A 109.3
C14 C13 H13A 109.3
N2 C13 H13B 109.3
C14 C13 H13B 109.3
H13A C13 H13B 108.0
N4 C14 C13 111.9(5)
N4 C14 H14A 109.2
C13 C14 H14A 109.2
N4 C14 H14B 109.2
C13 C14 H14B 109.2
H14A C14 H14B 107.9
N3 C15 C16 109.6(5)
N3 C15 H15A 109.8
C16 C15 H15A 109.8
N3 C15 H15B 109.8
C16 C15 H15B 109.8
H15A C15 H15B 108.2
C17 C16 C21 118.9(6)
C17 C16 C15 121.1(5)
C21 C16 C15 120.0(5)
C18 C17 C16 122.1(6)
C18 C17 H17 118.9
C16 C17 H17 118.9
C17 C18 C19 119.9(6)
C17 C18 H18 120.0
C19 C18 H18 120.0
C20 C19 C18 119.1(6)
C20 C19 H19 120.5
C18 C19 H19 120.5
C19 C20 O4 125.1(5)
C19 C20 C21 121.3(5)
O4 C20 C21 113.6(4)
O3 C21 C16 123.0(5)
O3 C21 C20 118.4(5)
C16 C21 C20 118.6(5)
O4 C22 H22A 109.5
O4 C22 H22B 109.5
H22A C22 H22B 109.5
O4 C22 H22C 109.5
H22A C22 H22C 109.5
H22B C22 H22C 109.5
N4 C23 C24 110.7(5)
N4 C23 H23A 109.5
C24 C23 H23A 109.5
N4 C23 H23B 109.5
C24 C23 H23B 109.5
H23A C23 H23B 108.1
C29 C24 C25 120.2(6)
C29 C24 C23 116.8(5)
C25 C24 C23 122.8(5)
C26 C25 C24 120.4(6)
C26 C25 H25 119.8
C24 C25 H25 119.8
C25 C26 C27 120.4(6)
C25 C26 H26 119.8
C27 C26 H26 119.8
C26 C27 C28 119.8(6)
C26 C27 H27 120.1
C28 C27 H27 120.1
O6 C28 C27 124.8(5)
O6 C28 C29 115.7(5)
C27 C28 C29 119.5(5)
O5 C29 C24 121.1(5)
O5 C29 C28 119.4(5)
C24 C29 C28 119.5(5)
O6 C30 H30A 109.5
O6 C30 H30B 109.5
H30A C30 H30B 109.5
O6 C30 H30C 109.5
H30A C30 H30C 109.5
H30B C30 H30C 109.5
O7 C31 H31A 109.5
O7 C31 H31B 109.5
H31A C31 H31B 109.5
O7 C31 H31C 109.5
H31A C31 H31C 109.5
H31B C31 H31C 109.5
O7 C32 C33 125.6(6)
O7 C32 C37 114.1(5)
C33 C32 C37 120.3(6)
C32 C33 C34 120.6(6)
C32 C33 H33 119.7
C34 C33 H33 119.7
C35 C34 C33 120.0(6)
C35 C34 H34 120.0
C33 C34 H34 120.0
C34 C35 C36 121.3(7)
C34 C35 H35 119.3
C36 C35 H35 119.3
C35 C36 C37 119.3(6)
C35 C36 C38 121.8(6)
C37 C36 C38 119.0(6)
O8 C37 C36 122.3(5)
O8 C37 C32 119.2(5)
C36 C37 C32 118.5(5)
N5 C38 C36 113.7(5)
N5 C38 H38A 108.8
C36 C38 H38A 108.8
N5 C38 H38B 108.8
C36 C38 H38B 108.8
H38A C38 H38B 107.7
N5 C39 C40 109.2(6)
N5 C39 H39A 109.8
C40 C39 H39A 109.8
N5 C39 H39B 109.8
C40 C39 H39B 109.8
H39A C39 H39B 108.3
N6 C40 C39 112.6(6)
N6 C40 H40A 109.1
C39 C40 H40A 109.1
N6 C40 H40B 109.1
C39 C40 H40B 109.1
H40A C40 H40B 107.8
N6 C41 C42 113.0(6)
N6 C41 H41A 109.0
C42 C41 H41A 109.0
N6 C41 H41B 109.0
C42 C41 H41B 109.0
H41A C41 H41B 107.8
N8 C42 C41 109.9(6)
N8 C42 H42A 109.7
C41 C42 H42A 109.7
N8 C42 H42B 109.7
C41 C42 H42B 109.7
H42A C42 H42B 108.2
N8 C43 C44 111.3(5)
N8 C43 H43A 109.4
C44 C43 H43A 109.4
N8 C43 H43B 109.4
C44 C43 H43B 109.4
H43A C43 H43B 108.0
C45 C44 C49 118.8(6)
C45 C44 C43 120.9(5)
C49 C44 C43 120.2(5)
C46 C45 C44 121.7(6)
C46 C45 H45 119.2
C44 C45 H45 119.2
C45 C46 C47 120.1(6)
C45 C46 H46 120.0
C47 C46 H46 120.0
C48 C47 C46 119.5(6)
C48 C47 H47 120.3
C46 C47 H47 120.3
C47 C48 O10 124.7(5)
C47 C48 C49 121.3(5)
O10 C48 C49 113.9(5)
O9 C49 C44 122.8(5)
O9 C49 C48 118.8(5)
C44 C49 C48 118.4(5)
O10 C50 H50A 109.5
O10 C50 H50B 109.5
H50A C50 H50B 109.5
O10 C50 H50C 109.5
H50A C50 H50C 109.5
H50B C50 H50C 109.5
N6 C51 C52 112.4(6)
N6 C51 H51A 109.1
C52 C51 H51A 109.1
N6 C51 H51B 109.1
C52 C51 H51B 109.1
H51A C51 H51B 107.9
N7 C52 C51 112.0(6)
N7 C52 H52A 109.2
C51 C52 H52A 109.2
N7 C52 H52B 109.2
C51 C52 H52B 109.2
H52A C52 H52B 107.9
C54 C53 N7 111.2(6)
C54 C53 H53A 109.4
N7 C53 H53A 109.4
C54 C53 H53B 109.4
N7 C53 H53B 109.4
H53A C53 H53B 108.0
C59 C54 C55 118.9(8)
C59 C54 C53 116.9(6)
C55 C54 C53 124.2(8)
C56 C55 C54 119.8(9)
C56 C55 H55 120.1
C54 C55 H55 120.1
C57 C56 C55 121.3(8)
C57 C56 H56 119.3
C55 C56 H56 119.3
C56 C57 C58 120.4(9)
C56 C57 H57 119.8
C58 C57 H57 119.8
O12 C58 C57 126.6(8)
O12 C58 C59 114.9(6)
C57 C58 C59 118.5(9)
O11 C59 C54 120.0(6)
O11 C59 C58 119.3(6)
C54 C59 C58 120.6(6)
O12 C60 H60A 109.5
O12 C60 H60B 109.5
H60A C60 H60B 109.5
O12 C60 H60C 109.5
H60A C60 H60C 109.5
H60B C60 H60C 109.5
O14 Cl1 O13 103.1(17)
O14 Cl1 O15 110.1(9)
O13 Cl1 O15 104.6(11)
O14 Cl1 O16 113.6(10)
O13 Cl1 O16 106.7(10)
O15 Cl1 O16 117.3(6)
O19 Cl2 O20 121.6(17)
O19 Cl2 O17 104.9(13)
O20 Cl2 O17 99.6(11)
O19 Cl2 O18 104.7(10)
O20 Cl2 O18 106.0(10)
O17 Cl2 O18 121.3(12)

loop_
_geom_bond_atom_site_label_1
_geom_bond_atom_site_label_2
_geom_bond_distance
Dy1 O8 2.171(4)
Dy1 O11 2.290(4)
Dy1 O5 2.295(3)
Dy1 O9 2.310(3)
Dy1 O3 2.340(3)
Dy1 O10 2.602(4)
Dy1 O4 2.614(4)
Dy1 O2 2.638(4)
Dy1 Zn2 3.5232(8)
Dy1 Zn1 3.5823(8)
Zn1 O3 2.084(4)
Zn1 O5 2.102(3)
Zn1 N3 2.116(5)
Zn1 N1 2.169(4)
Zn1 N2 2.245(5)
Zn1 N4 2.267(5)
Zn2 O11 2.068(3)
Zn2 O9 2.077(4)
Zn2 N8 2.112(5)
Zn2 N5 2.190(5)
Zn2 N6 2.218(5)
Zn2 N7 2.278(5)
O1 C2 1.353(8)
O1 C1 1.403(8)
O2 C7 1.384(6)
O2 H2 0.849(10)
O3 C21 1.351(6)
O4 C20 1.378(6)
O4 C22 1.429(7)
O5 C29 1.347(6)
O6 C28 1.369(7)
O6 C30 1.419(7)
O7 C32 1.359(8)
O7 C31 1.416(8)
O8 C37 1.322(7)
O9 C49 1.348(6)
O10 C48 1.387(6)
O10 C50 1.423(7)
O11 C59 1.343(7)
O12 C58 1.357(10)
O12 C60 1.414(9)
N1 C8 1.479(7)
N1 C9 1.479(7)
N1 H1 0.9100
N2 C13 1.471(7)
N2 C10 1.478(8)
N2 C11 1.485(8)
N3 C12 1.470(7)
N3 C15 1.475(7)
N3 H3 0.9100
N4 C14 1.482(8)
N4 C23 1.496(8)
N4 H4 0.9100
N5 C39 1.469(8)
N5 C38 1.485(8)
N5 H5 0.9100
N6 C51 1.471(9)
N6 C40 1.478(9)
N6 C41 1.480(8)
N7 C52 1.473(8)
N7 C53 1.498(8)
N7 H7 0.9100
N8 C43 1.469(8)
N8 C42 1.476(8)
N8 H8 0.9100
C1 H1A 0.9600
C1 H1B 0.9600
C1 H1C 0.9600
C2 C3 1.391(9)
C2 C7 1.393(8)
C3 C4 1.370(10)
C3 H3A 0.9300
C4 C5 1.358(9)
C4 H4A 0.9300
C5 C6 1.386(8)
C5 H5A 0.9300
C6 C7 1.389(8)
C6 C8 1.506(8)
C8 H8A 0.9700
C8 H8B 0.9700
C9 C10 1.518(9)
C9 H9A 0.9700
C9 H9B 0.9700
C10 H10A 0.9700
C10 H10B 0.9700
C11 C12 1.520(9)
C11 H11A 0.9700
C11 H11B 0.9700
C12 H12A 0.9700
C12 H12B 0.9700
C13 C14 1.516(9)
C13 H13A 0.9700
C13 H13B 0.9700
C14 H14A 0.9700
C14 H14B 0.9700
C15 C16 1.492(8)
C15 H15A 0.9700
C15 H15B 0.9700
C16 C17 1.386(8)
C16 C21 1.393(8)
C17 C18 1.350(9)
C17 H17 0.9300
C18 C19 1.392(9)
C18 H18 0.9300
C19 C20 1.373(8)
C19 H19 0.9300
C20 C21 1.398(8)
C22 H22A 0.9600
C22 H22B 0.9600
C22 H22C 0.9600
C23 C24 1.497(8)
C23 H23A 0.9700
C23 H23B 0.9700
C24 C29 1.376(8)
C24 C25 1.387(8)
C25 C26 1.375(9)
C25 H25 0.9300
C26 C27 1.380(9)
C26 H26 0.9300
C27 C28 1.392(8)
C27 H27 0.9300
C28 C29 1.411(8)
C30 H30A 0.9600
C30 H30B 0.9600
C30 H30C 0.9600
C31 H31A 0.9600
C31 H31B 0.9600
C31 H31C 0.9600
C32 C33 1.372(9)
C32 C37 1.419(8)
C33 C34 1.386(10)
C33 H33 0.9300
C34 C35 1.360(10)
C34 H34 0.9300
C35 C36 1.400(9)
C35 H35 0.9300
C36 C37 1.402(9)
C36 C38 1.491(9)
C38 H38A 0.9700
C38 H38B 0.9700
C39 C40 1.519(11)
C39 H39A 0.9700
C39 H39B 0.9700
C40 H40A 0.9700
C40 H40B 0.9700
C41 C42 1.513(10)
C41 H41A 0.9700
C41 H41B 0.9700
C42 H42A 0.9700
C42 H42B 0.9700
C43 C44 1.504(8)
C43 H43A 0.9700
C43 H43B 0.9700
C44 C45 1.388(8)
C44 C49 1.402(8)
C45 C46 1.365(9)
C45 H45 0.9300
C46 C47 1.381(9)
C46 H46 0.9300
C47 C48 1.373(8)
C47 H47 0.9300
C48 C49 1.403(8)
C50 H50A 0.9600
C50 H50B 0.9600
C50 H50C 0.9600
C51 C52 1.514(11)
C51 H51A 0.9700
C51 H51B 0.9700
C52 H52A 0.9700
C52 H52B 0.9700
C53 C54 1.484(10)
C53 H53A 0.9700
C53 H53B 0.9700
C54 C59 1.389(10)
C54 C55 1.395(10)
C55 C56 1.372(14)
C55 H55 0.9300
C56 C57 1.371(14)
C56 H56 0.9300
C57 C58 1.381(11)
C57 H57 0.9300
C58 C59 1.408(9)
C60 H60A 0.9600
C60 H60B 0.9600
C60 H60C 0.9600
Cl1 O14 1.196(9)
Cl1 O13 1.240(15)
Cl1 O15 1.336(8)
Cl1 O16 1.358(7)
Cl2 O19 1.207(13)
Cl2 O20 1.230(10)
Cl2 O17 1.276(11)
Cl2 O18 1.337(10)

loop_
_geom_torsion_atom_site_label_1
_geom_torsion_atom_site_label_2
_geom_torsion_atom_site_label_3
_geom_torsion_atom_site_label_4
_geom_torsion
O8 Dy1 Zn1 O3 104.6(3)
O11 Dy1 Zn1 O3 -38.32(18)
O5 Dy1 Zn1 O3 -174.7(2)
O9 Dy1 Zn1 O3 -108.13(18)
O10 Dy1 Zn1 O3 -173.76(17)
O4 Dy1 Zn1 O3 35.01(17)
O2 Dy1 Zn1 O3 104.25(18)
Zn2 Dy1 Zn1 O3 -74.46(15)
O8 Dy1 Zn1 O5 -80.7(3)
O11 Dy1 Zn1 O5 136.41(18)
O9 Dy1 Zn1 O5 66.60(18)
O3 Dy1 Zn1 O5 174.7(2)
O10 Dy1 Zn1 O5 0.96(18)
O4 Dy1 Zn1 O5 -150.26(18)
O2 Dy1 Zn1 O5 -81.03(18)
Zn2 Dy1 Zn1 O5 100.26(16)
O8 Dy1 Zn1 N3 100.4(3)
O11 Dy1 Zn1 N3 -42.51(19)
O5 Dy1 Zn1 N3 -178.9(2)
O9 Dy1 Zn1 N3 -112.32(19)
O3 Dy1 Zn1 N3 -4.2(2)
O10 Dy1 Zn1 N3 -177.95(19)
O4 Dy1 Zn1 N3 30.82(19)
O2 Dy1 Zn1 N3 100.05(19)
Zn2 Dy1 Zn1 N3 -78.66(17)
O8 Dy1 Zn1 N1 -2.1(3)
O11 Dy1 Zn1 N1 -145.02(15)
O5 Dy1 Zn1 N1 78.6(2)
O9 Dy1 Zn1 N1 145.17(15)
O3 Dy1 Zn1 N1 -106.7(2)
O10 Dy1 Zn1 N1 79.54(15)
O4 Dy1 Zn1 N1 -71.69(15)
O2 Dy1 Zn1 N1 -2.46(15)
Zn2 Dy1 Zn1 N1 178.83(12)
O8 Dy1 Zn1 N2 -65.6(4)
O11 Dy1 Zn1 N2 151.6(3)
O5 Dy1 Zn1 N2 15.2(3)
O9 Dy1 Zn1 N2 81.8(3)
O3 Dy1 Zn1 N2 -170.1(3)
O10 Dy1 Zn1 N2 16.1(3)
O4 Dy1 Zn1 N2 -135.1(3)
O2 Dy1 Zn1 N2 -65.9(3)
Zn2 Dy1 Zn1 N2 115.4(3)
O8 Dy1 Zn1 N4 -149.6(3)
O11 Dy1 Zn1 N4 67.51(16)
O5 Dy1 Zn1 N4 -68.9(2)
O9 Dy1 Zn1 N4 -2.31(16)
O3 Dy1 Zn1 N4 105.8(2)
O10 Dy1 Zn1 N4 -67.94(16)
O4 Dy1 Zn1 N4 140.83(16)
O2 Dy1 Zn1 N4 -149.93(16)
Zn2 Dy1 Zn1 N4 31.36(13)
O8 Dy1 Zn2 O11 -88.3(2)
O5 Dy1 Zn2 O11 127.91(19)
O9 Dy1 Zn2 O11 166.6(2)
O3 Dy1 Zn2 O11 58.58(19)
O10 Dy1 Zn2 O11 -161.54(19)
O4 Dy1 Zn2 O11 -5.92(19)
O2 Dy1 Zn2 O11 -85.0(3)
Zn1 Dy1 Zn2 O11 91.35(17)
O8 Dy1 Zn2 O9 105.15(19)
O11 Dy1 Zn2 O9 -166.6(2)
O5 Dy1 Zn2 O9 -38.64(18)
O3 Dy1 Zn2 O9 -107.97(18)
O10 Dy1 Zn2 O9 31.91(18)
O4 Dy1 Zn2 O9 -172.47(18)
O2 Dy1 Zn2 O9 108.4(3)
Zn1 Dy1 Zn2 O9 -75.20(16)
O8 Dy1 Zn2 N8 95.1(2)
O11 Dy1 Zn2 N8 -176.6(3)
O5 Dy1 Zn2 N8 -48.7(2)
O9 Dy1 Zn2 N8 -10.0(3)
O3 Dy1 Zn2 N8 -118.0(2)
O10 Dy1 Zn2 N8 21.9(2)
O4 Dy1 Zn2 N8 177.5(2)
O2 Dy1 Zn2 N8 98.4(3)
Zn1 Dy1 Zn2 N8 -85.2(2)
O8 Dy1 Zn2 N5 -3.36(17)
O11 Dy1 Zn2 N5 84.9(2)
O5 Dy1 Zn2 N5 -147.14(16)
O9 Dy1 Zn2 N5 -108.5(2)
O3 Dy1 Zn2 N5 143.52(15)
O10 Dy1 Zn2 N5 -76.59(16)
O4 Dy1 Zn2 N5 79.02(16)
O2 Dy1 Zn2 N5 -0.1(3)
Zn1 Dy1 Zn2 N5 176.29(13)
O8 Dy1 Zn2 N6 -64.2(3)
O11 Dy1 Zn2 N6 24.1(3)
O5 Dy1 Zn2 N6 152.1(3)
O9 Dy1 Zn2 N6 -169.3(3)
O3 Dy1 Zn2 N6 82.7(3)
O10 Dy1 Zn2 N6 -137.4(3)
O4 Dy1 Zn2 N6 18.2(3)
O2 Dy1 Zn2 N6 -60.9(4)
Zn1 Dy1 Zn2 N6 115.5(3)
O8 Dy1 Zn2 N7 -152.59(18)
O11 Dy1 Zn2 N7 -64.3(2)
O5 Dy1 Zn2 N7 63.62(18)
O9 Dy1 Zn2 N7 102.3(2)
O3 Dy1 Zn2 N7 -5.71(17)
O10 Dy1 Zn2 N7 134.17(17)
O4 Dy1 Zn2 N7 -70.21(17)
O2 Dy1 Zn2 N7 -149.3(3)
Zn1 Dy1 Zn2 N7 27.06(15)
O8 Dy1 O2 C7 -164.6(8)
O11 Dy1 O2 C7 133.3(7)
O5 Dy1 O2 C7 -18.1(8)
O9 Dy1 O2 C7 -91.3(8)
O3 Dy1 O2 C7 48.0(8)
O10 Dy1 O2 C7 -89.7(8)
O4 Dy1 O2 C7 105.4(8)
Zn2 Dy1 O2 C7 -168.1(6)
Zn1 Dy1 O2 C7 15.3(8)
O5 Zn1 O3 C21 -159.3(4)
N3 Zn1 O3 C21 20.7(4)
N1 Zn1 O3 C21 -80.6(4)
N2 Zn1 O3 C21 -3.8(11)
N4 Zn1 O3 C21 120.3(4)
Dy1 Zn1 O3 C21 -156.0(4)
O5 Zn1 O3 Dy1 -3.30(14)
N3 Zn1 O3 Dy1 176.67(18)
N1 Zn1 O3 Dy1 75.35(17)
N2 Zn1 O3 Dy1 152.2(8)
N4 Zn1 O3 Dy1 -83.72(18)
O8 Dy1 O3 C21 13.3(5)
O11 Dy1 O3 C21 -61.7(4)
O5 Dy1 O3 C21 157.9(4)
O9 Dy1 O3 C21 -124.9(4)
O10 Dy1 O3 C21 163.8(3)
O4 Dy1 O3 C21 14.9(3)
O2 Dy1 O3 C21 77.3(4)
Zn2 Dy1 O3 C21 -90.5(4)
Zn1 Dy1 O3 C21 154.7(4)
O8 Dy1 O3 Zn1 -141.5(2)
O11 Dy1 O3 Zn1 143.60(16)
O5 Dy1 O3 Zn1 3.17(13)
O9 Dy1 O3 Zn1 80.34(16)
O10 Dy1 O3 Zn1 9.0(3)
O4 Dy1 O3 Zn1 -139.84(19)
O2 Dy1 O3 Zn1 -77.45(16)
Zn2 Dy1 O3 Zn1 114.79(12)
O8 Dy1 O4 C20 165.1(4)
O11 Dy1 O4 C20 74.7(3)
O5 Dy1 O4 C20 -53.1(4)
O9 Dy1 O4 C20 71.2(4)
O3 Dy1 O4 C20 -14.0(3)
O10 Dy1 O4 C20 -153.2(3)
O2 Dy1 O4 C20 -123.8(4)
Zn2 Dy1 O4 C20 78.1(3)
Zn1 Dy1 O4 C20 -34.9(3)
O8 Dy1 O4 C22 -14.3(5)
O11 Dy1 O4 C22 -104.7(5)
O5 Dy1 O4 C22 127.5(5)
O9 Dy1 O4 C22 -108.2(5)
O3 Dy1 O4 C22 166.6(5)
O10 Dy1 O4 C22 27.4(6)
O2 Dy1 O4 C22 56.8(5)
Zn2 Dy1 O4 C22 -101.3(5)
Zn1 Dy1 O4 C22 145.7(5)
O3 Zn1 O5 C29 -161.5(3)
N3 Zn1 O5 C29 -161.6(6)
N1 Zn1 O5 C29 97.4(3)
N2 Zn1 O5 C29 23.2(4)
N4 Zn1 O5 C29 -52.1(3)
Dy1 Zn1 O5 C29 -164.9(4)
O3 Zn1 O5 Dy1 3.38(14)
N3 Zn1 O5 Dy1 3.3(7)
N1 Zn1 O5 Dy1 -97.74(17)
N2 Zn1 O5 Dy1 -171.90(16)
N4 Zn1 O5 Dy1 112.77(18)
O8 Dy1 O5 C29 -53.4(5)
O11 Dy1 O5 C29 99.9(5)
O9 Dy1 O5 C29 43.9(5)
O3 Dy1 O5 C29 155.7(5)
O10 Dy1 O5 C29 -20.1(5)
O4 Dy1 O5 C29 -166.7(5)
O2 Dy1 O5 C29 -104.2(5)
Zn2 Dy1 O5 C29 64.6(5)
Zn1 Dy1 O5 C29 158.9(6)
O8 Dy1 O5 Zn1 147.73(17)
O11 Dy1 O5 Zn1 -59.0(2)
O9 Dy1 O5 Zn1 -115.01(16)
O3 Dy1 O5 Zn1 -3.16(13)
O10 Dy1 O5 Zn1 -179.01(18)
O4 Dy1 O5 Zn1 34.4(2)
O2 Dy1 O5 Zn1 96.87(16)
Zn2 Dy1 O5 Zn1 -94.31(13)
O11 Dy1 O8 C37 -33.2(16)
O5 Dy1 O8 C37 126.7(15)
O9 Dy1 O8 C37 34.1(16)
O3 Dy1 O8 C37 -106.1(16)
O10 Dy1 O8 C37 94.0(16)
O4 Dy1 O8 C37 -107.6(16)
O2 Dy1 O8 C37 -178.0(16)
Zn2 Dy1 O8 C37 0.7(16)
Zn1 Dy1 O8 C37 -178.4(14)
O11 Zn2 O9 C49 -165.5(4)
N8 Zn2 O9 C49 15.1(4)
N5 Zn2 O9 C49 -85.3(4)
N6 Zn2 O9 C49 -14.1(13)
N7 Zn2 O9 C49 114.8(4)
Dy1 Zn2 O9 C49 -156.9(5)
O11 Zn2 O9 Dy1 -8.51(15)
N8 Zn2 O9 Dy1 172.1(2)
N5 Zn2 O9 Dy1 71.69(18)
N6 Zn2 O9 Dy1 142.8(11)
N7 Zn2 O9 Dy1 -88.30(19)
O8 Dy1 O9 C49 79.3(4)
O11 Dy1 O9 C49 164.4(4)
O5 Dy1 O9 C49 -58.6(4)
O3 Dy1 O9 C49 -122.9(4)
O10 Dy1 O9 C49 12.3(4)
O4 Dy1 O9 C49 168.1(3)
O2 Dy1 O9 C49 14.1(5)
Zn2 Dy1 O9 C49 156.4(5)
Zn1 Dy1 O9 C49 -89.3(4)
O8 Dy1 O9 Zn2 -77.05(18)
O11 Dy1 O9 Zn2 8.07(14)
O5 Dy1 O9 Zn2 145.01(16)
O3 Dy1 O9 Zn2 80.70(17)
O10 Dy1 O9 Zn2 -144.1(2)
O4 Dy1 O9 Zn2 11.7(3)
O2 Dy1 O9 Zn2 -142.27(18)
Zn1 Dy1 O9 Zn2 114.33(13)
O8 Dy1 O10 C48 -121.1(4)
O11 Dy1 O10 C48 -45.1(4)
O5 Dy1 O10 C48 81.4(3)
O9 Dy1 O10 C48 -13.3(3)
O3 Dy1 O10 C48 75.7(4)
O4 Dy1 O10 C48 -164.7(3)
O2 Dy1 O10 C48 167.7(4)
Zn2 Dy1 O10 C48 -32.7(3)
Zn1 Dy1 O10 C48 80.8(3)
O8 Dy1 O10 C50 50.5(5)
O11 Dy1 O10 C50 126.5(5)
O5 Dy1 O10 C50 -107.0(5)
O9 Dy1 O10 C50 158.4(5)
O3 Dy1 O10 C50 -112.7(5)
O4 Dy1 O10 C50 6.9(6)
O2 Dy1 O10 C50 -20.6(5)
Zn2 Dy1 O10 C50 139.0(5)
Zn1 Dy1 O10 C50 -107.5(5)
O9 Zn2 O11 C59 -160.5(4)
N8 Zn2 O11 C59 -158.0(7)
N5 Zn2 O11 C59 100.7(4)
N6 Zn2 O11 C59 24.3(4)
N7 Zn2 O11 C59 -51.3(4)
Dy1 Zn2 O11 C59 -169.1(5)
O9 Zn2 O11 Dy1 8.64(15)
N8 Zn2 O11 Dy1 11.1(9)
N5 Zn2 O11 Dy1 -90.20(18)
N6 Zn2 O11 Dy1 -166.6(2)
N7 Zn2 O11 Dy1 117.8(2)
O8 Dy1 O11 C59 -103.5(5)
O5 Dy1 O11 C59 94.0(5)
O9 Dy1 O11 C59 157.3(6)
O3 Dy1 O11 C59 43.6(5)
O10 Dy1 O11 C59 -171.8(5)
O4 Dy1 O11 C59 -20.4(5)
O2 Dy1 O11 C59 -47.3(6)
Zn2 Dy1 O11 C59 165.5(6)
Zn1 Dy1 O11 C59 63.9(5)
O8 Dy1 O11 Zn2 91.05(17)
O5 Dy1 O11 Zn2 -71.5(2)
O9 Dy1 O11 Zn2 -8.15(14)
O3 Dy1 O11 Zn2 -121.85(17)
O10 Dy1 O11 Zn2 22.7(2)
O4 Dy1 O11 Zn2 174.16(19)
O2 Dy1 O11 Zn2 147.17(15)
Zn1 Dy1 O11 Zn2 -101.57(14)
O3 Zn1 N1 C8 18.9(4)
O5 Zn1 N1 C8 92.8(4)
N3 Zn1 N1 C8 -72.0(4)
N2 Zn1 N1 C8 -150.8(4)
N4 Zn1 N1 C8 160.4(4)
Dy1 Zn1 N1 C8 55.9(4)
O3 Zn1 N1 C9 155.4(4)
O5 Zn1 N1 C9 -130.7(4)
N3 Zn1 N1 C9 64.6(4)
N2 Zn1 N1 C9 -14.2(4)
N4 Zn1 N1 C9 -63.1(5)
Dy1 Zn1 N1 C9 -167.6(4)
O3 Zn1 N2 C13 148.1(8)
O5 Zn1 N2 C13 -58.0(4)
N3 Zn1 N2 C13 123.2(4)
N1 Zn1 N2 C13 -133.4(4)
N4 Zn1 N2 C13 21.7(4)
Dy1 Zn1 N2 C13 -68.0(5)
O3 Zn1 N2 C10 -92.2(9)
O5 Zn1 N2 C10 61.7(4)
N3 Zn1 N2 C10 -117.0(4)
N1 Zn1 N2 C10 -13.6(4)
N4 Zn1 N2 C10 141.5(4)
Dy1 Zn1 N2 C10 51.8(5)
O3 Zn1 N2 C11 26.5(11)
O5 Zn1 N2 C11 -179.6(4)
N3 Zn1 N2 C11 1.7(4)
N1 Zn1 N2 C11 105.0(4)
N4 Zn1 N2 C11 -99.9(4)
Dy1 Zn1 N2 C11 170.4(3)
O3 Zn1 N3 C12 157.2(4)
O5 Zn1 N3 C12 157.3(5)
N1 Zn1 N3 C12 -104.4(4)
N2 Zn1 N3 C12 -27.2(4)
N4 Zn1 N3 C12 49.6(4)
Dy1 Zn1 N3 C12 159.8(3)
O3 Zn1 N3 C15 31.8(4)
O5 Zn1 N3 C15 31.9(8)
N1 Zn1 N3 C15 130.3(4)
N2 Zn1 N3 C15 -152.5(4)
N4 Zn1 N3 C15 -75.8(4)
Dy1 Zn1 N3 C15 34.4(4)
O3 Zn1 N4 C14 -167.6(4)
O5 Zn1 N4 C14 119.1(4)
N3 Zn1 N4 C14 -75.5(4)
N1 Zn1 N4 C14 52.6(6)
N2 Zn1 N4 C14 3.6(4)
Dy1 Zn1 N4 C14 153.6(4)
O3 Zn1 N4 C23 67.5(4)
O5 Zn1 N4 C23 -5.8(4)
N3 Zn1 N4 C23 159.6(4)
N1 Zn1 N4 C23 -72.3(5)
N2 Zn1 N4 C23 -121.3(4)
Dy1 Zn1 N4 C23 28.7(4)
O11 Zn2 N5 C39 -123.3(4)
O9 Zn2 N5 C39 161.3(4)
N8 Zn2 N5 C39 70.7(4)
N6 Zn2 N5 C39 -9.7(4)
N7 Zn2 N5 C39 -58.1(6)
Dy1 Zn2 N5 C39 -161.8(4)
O11 Zn2 N5 C38 99.2(4)
O9 Zn2 N5 C38 23.9(4)
N8 Zn2 N5 C38 -66.8(4)
N6 Zn2 N5 C38 -147.2(4)
N7 Zn2 N5 C38 164.4(4)
Dy1 Zn2 N5 C38 60.7(4)
O11 Zn2 N6 C51 -59.2(5)
O9 Zn2 N6 C51 150.9(10)
N8 Zn2 N6 C51 121.3(5)
N5 Zn2 N6 C51 -136.7(5)
N7 Zn2 N6 C51 20.2(4)
Dy1 Zn2 N6 C51 -75.0(6)
O11 Zn2 N6 C40 60.4(5)
O9 Zn2 N6 C40 -89.5(12)
N8 Zn2 N6 C40 -119.0(4)
N5 Zn2 N6 C40 -17.1(4)
N7 Zn2 N6 C40 139.8(4)
Dy1 Zn2 N6 C40 44.6(6)
O11 Zn2 N6 C41 179.2(5)
O9 Zn2 N6 C41 29.3(14)
N8 Zn2 N6 C41 -0.2(5)
N5 Zn2 N6 C41 101.8(5)
N7 Zn2 N6 C41 -101.3(5)
Dy1 Zn2 N6 C41 163.4(4)
O11 Zn2 N7 C52 117.7(4)
O9 Zn2 N7 C52 -168.3(4)
N8 Zn2 N7 C52 -75.9(5)
N5 Zn2 N7 C52 53.1(6)
N6 Zn2 N7 C52 4.3(4)
Dy1 Zn2 N7 C52 151.8(4)
O11 Zn2 N7 C53 -7.5(4)
O9 Zn2 N7 C53 66.5(5)
N8 Zn2 N7 C53 158.8(4)
N5 Zn2 N7 C53 -72.2(6)
N6 Zn2 N7 C53 -120.9(5)
Dy1 Zn2 N7 C53 26.5(5)
O11 Zn2 N8 C43 33.0(10)
O9 Zn2 N8 C43 35.4(4)
N5 Zn2 N8 C43 132.1(4)
N6 Zn2 N8 C43 -149.2(4)
N7 Zn2 N8 C43 -71.9(4)
Dy1 Zn2 N8 C43 41.7(5)
O11 Zn2 N8 C42 156.6(7)
O9 Zn2 N8 C42 159.0(5)
N5 Zn2 N8 C42 -104.3(5)
N6 Zn2 N8 C42 -25.6(5)
N7 Zn2 N8 C42 51.7(5)
Dy1 Zn2 N8 C42 165.3(4)
C1 O1 C2 C3 9.0(10)
C1 O1 C2 C7 -169.3(7)
O1 C2 C3 C4 -178.5(6)
C7 C2 C3 C4 -0.2(9)
C2 C3 C4 C5 0.8(10)
C3 C4 C5 C6 -0.5(11)
C4 C5 C6 C7 -0.4(10)
C4 C5 C6 C8 172.5(6)
Dy1 O2 C7 C6 -42.9(10)
Dy1 O2 C7 C2 135.1(7)
C5 C6 C7 O2 178.9(5)
C8 C6 C7 O2 6.1(8)
C5 C6 C7 C2 1.0(9)
C8 C6 C7 C2 -171.9(5)
O1 C2 C7 O2 -0.2(8)
C3 C2 C7 O2 -178.7(5)
O1 C2 C7 C6 177.8(5)
C3 C2 C7 C6 -0.7(9)
C9 N1 C8 C6 85.2(6)
Zn1 N1 C8 C6 -139.0(4)
C5 C6 C8 N1 -85.7(7)
C7 C6 C8 N1 86.9(7)
C8 N1 C9 C10 178.4(5)
Zn1 N1 C9 C10 39.0(6)
C13 N2 C10 C9 157.4(5)
C11 N2 C10 C9 -76.5(6)
Zn1 N2 C10 C9 39.6(6)
N1 C9 C10 N2 -53.3(7)
C13 N2 C11 C12 -94.4(6)
C10 N2 C11 C12 140.5(6)
Zn1 N2 C11 C12 24.1(6)
C15 N3 C12 C11 172.8(5)
Zn1 N3 C12 C11 48.7(6)
N2 C11 C12 N3 -49.9(7)
C10 N2 C13 C14 -161.7(5)
C11 N2 C13 C14 73.3(6)
Zn1 N2 C13 C14 -44.4(6)
C23 N4 C14 C13 96.7(6)
Zn1 N4 C14 C13 -28.3(6)
N2 C13 C14 N4 50.0(7)
C12 N3 C15 C16 167.4(5)
Zn1 N3 C15 C16 -70.9(5)
N3 C15 C16 C17 -118.6(6)
N3 C15 C16 C21 58.9(7)
C21 C16 C17 C18 0.4(10)
C15 C16 C17 C18 177.9(6)
C16 C17 C18 C19 -1.5(11)
C17 C18 C19 C20 0.2(10)
C18 C19 C20 O4 -179.4(5)
C18 C19 C20 C21 2.1(9)
C22 O4 C20 C19 13.4(8)
Dy1 O4 C20 C19 -166.1(4)
C22 O4 C20 C21 -168.0(5)
Dy1 O4 C20 C21 12.6(5)
Zn1 O3 C21 C16 -41.6(6)
Dy1 O3 C21 C16 166.8(4)
Zn1 O3 C21 C20 136.9(4)
Dy1 O3 C21 C20 -14.8(6)
C17 C16 C21 O3 -179.6(5)
C15 C16 C21 O3 2.8(8)
C17 C16 C21 C20 1.9(8)
C15 C16 C21 C20 -175.7(5)
C19 C20 C21 O3 178.3(5)
O4 C20 C21 O3 -0.4(7)
C19 C20 C21 C16 -3.1(8)
O4 C20 C21 C16 178.1(5)
C14 N4 C23 C24 -66.4(6)
Zn1 N4 C23 C24 57.7(5)
N4 C23 C24 C29 -64.3(7)
N4 C23 C24 C25 110.6(6)
C29 C24 C25 C26 1.1(10)
C23 C24 C25 C26 -173.7(6)
C24 C25 C26 C27 2.8(11)
C25 C26 C27 C28 -3.2(10)
C30 O6 C28 C27 -8.0(9)
C30 O6 C28 C29 170.5(6)
C26 C27 C28 O6 178.3(6)
C26 C27 C28 C29 -0.2(9)
Zn1 O5 C29 C24 69.1(5)
Dy1 O5 C29 C24 -89.6(6)
Zn1 O5 C29 C28 -108.5(5)
Dy1 O5 C29 C28 92.9(6)
C25 C24 C29 O5 178.0(5)
C23 C24 C29 O5 -7.0(8)
C25 C24 C29 C28 -4.4(8)
C23 C24 C29 C28 170.6(5)
O6 C28 C29 O5 3.0(7)
C27 C28 C29 O5 -178.4(5)
O6 C28 C29 C24 -174.6(5)
C27 C28 C29 C24 4.0(8)
C31 O7 C32 C33 2.3(9)
C31 O7 C32 C37 -177.1(6)
O7 C32 C33 C34 178.7(6)
C37 C32 C33 C34 -2.0(9)
C32 C33 C34 C35 0.6(10)
C33 C34 C35 C36 -0.5(10)
C34 C35 C36 C37 1.9(10)
C34 C35 C36 C38 -179.5(6)
Dy1 O8 C37 C36 -22.3(19)
Dy1 O8 C37 C32 158.1(13)
C35 C36 C37 O8 177.3(5)
C38 C36 C37 O8 -1.4(9)
C35 C36 C37 C32 -3.2(9)
C38 C36 C37 C32 178.2(5)
O7 C32 C37 O8 2.3(8)
C33 C32 C37 O8 -177.2(5)
O7 C32 C37 C36 -177.3(5)
C33 C32 C37 C36 3.3(9)
C39 N5 C38 C36 90.5(6)
Zn2 N5 C38 C36 -133.4(5)
C35 C36 C38 N5 -100.4(7)
C37 C36 C38 N5 78.2(7)
C38 N5 C39 C40 174.8(5)
Zn2 N5 C39 C40 34.4(7)
C51 N6 C40 C39 160.0(5)
C41 N6 C40 C39 -73.2(7)
Zn2 N6 C40 C39 42.1(6)
N5 C39 C40 N6 -52.8(7)
C51 N6 C41 C42 -92.4(7)
C40 N6 C41 C42 141.6(7)
Zn2 N6 C41 C42 26.4(8)
C43 N8 C42 C41 169.7(6)
Zn2 N8 C42 C41 47.6(7)
N6 C41 C42 N8 -51.2(9)
C42 N8 C43 C44 169.3(5)
Zn2 N8 C43 C44 -71.1(6)
N8 C43 C44 C45 -123.7(6)
N8 C43 C44 C49 54.8(8)
C49 C44 C45 C46 0.8(10)
C43 C44 C45 C46 179.3(6)
C44 C45 C46 C47 -3.0(10)
C45 C46 C47 C48 0.9(10)
C46 C47 C48 O10 -178.8(6)
C46 C47 C48 C49 3.4(9)
C50 O10 C48 C47 23.1(8)
Dy1 O10 C48 C47 -164.3(5)
C50 O10 C48 C49 -159.0(5)
Dy1 O10 C48 C49 13.6(6)
Zn2 O9 C49 C44 -37.9(7)
Dy1 O9 C49 C44 169.4(4)
Zn2 O9 C49 C48 142.4(4)
Dy1 O9 C49 C48 -10.3(7)
C45 C44 C49 O9 -176.3(5)
C43 C44 C49 O9 5.2(9)
C45 C44 C49 C48 3.4(8)
C43 C44 C49 C48 -175.1(5)
C47 C48 C49 O9 174.1(5)
O10 C48 C49 O9 -3.9(7)
C47 C48 C49 C44 -5.6(8)
O10 C48 C49 C44 176.4(5)
C40 N6 C51 C52 -158.9(5)
C41 N6 C51 C52 74.9(7)
Zn2 N6 C51 C52 -42.5(6)
C53 N7 C52 C51 97.4(7)
Zn2 N7 C52 C51 -28.0(7)
N6 C51 C52 N7 48.4(8)
C52 N7 C53 C54 -65.6(7)
Zn2 N7 C53 C54 58.5(6)
N7 C53 C54 C59 -62.5(7)
N7 C53 C54 C55 114.3(7)
C59 C54 C55 C56 2.3(11)
C53 C54 C55 C56 -174.5(7)
C54 C55 C56 C57 3.0(13)
C55 C56 C57 C58 -3.6(13)
C60 O12 C58 C57 -8.5(11)
C60 O12 C58 C59 171.4(7)
C56 C57 C58 O12 178.7(7)
C56 C57 C58 C59 -1.2(11)
Zn2 O11 C59 C54 69.0(6)
Dy1 O11 C59 C54 -95.8(6)
Zn2 O11 C59 C58 -107.9(5)
Dy1 O11 C59 C58 87.2(7)
C55 C54 C59 O11 176.0(6)
C53 C54 C59 O11 -7.0(8)
C55 C54 C59 C58 -7.1(9)
C53 C54 C59 C58 170.0(6)
O12 C58 C59 O11 3.6(8)
C57 C58 C59 O11 -176.5(6)
O12 C58 C59 C54 -173.4(6)
C57 C58 C59 C54 6.5(9)
